data_4076889
loop_
_publ_author_name
'Bunten, Kevin A.'
'Farrar, David H.'
'Po\"e, Anthony J.'
'Lough, Alan'

_publ_section_title
;
 Stoichiometric and Catalytic Oxidation of BINAP by Dioxygen in a
 Rhodium(I) Complex
;
_journal_issue 16
_journal_name_full Organometallics
_journal_page_first 3344
_journal_paper_doi 10.1021/om020241a
_journal_volume 21
_journal_year 2002
_chemical_formula_sum 'C96 H80 Cl2 O2 P4 Rh2'
_chemical_formula_weight 1666.20
_chemical_name_systematic
; 
 ? 
;
_space_group_IT_number 4
_symmetry_cell_setting monoclinic
_symmetry_space_group_name_Hall 'P 2yb'
_symmetry_space_group_name_H-M 'P 1 21 1'
_atom_sites_solution_hydrogens geom
_atom_sites_solution_primary direct
_atom_sites_solution_secondary difmap
_audit_creation_method SHELXL-97
_cell_angle_alpha 90.00
_cell_angle_beta 115.789(2)
_cell_angle_gamma 90.00
_cell_formula_units_Z 2
_cell_length_a 16.7213(8)
_cell_length_b 13.6135(3)
_cell_length_c 18.8588(10)
_cell_measurement_reflns_used 23636
_cell_measurement_temperature 150(1)
_cell_measurement_theta_max 27.48
_cell_measurement_theta_min 2.55
_cell_volume 3865.4(3)
_computing_cell_refinement 'Denzo-SMN (Otwinowski & Minor, 1997)'
_computing_data_collection 'Collect (Nonius BV, 1997-2001)'
_computing_data_reduction 'Denzo-SMN (Otwinowski & Minor, 1997)'
_computing_molecular_graphics 'SHELXTL V5.1 (Sheldrick 1999)'
_computing_publication_material 'SHELXTL V5.1 (Sheldrick 1999)'
_computing_structure_refinement 'SHELXTL V5.1 (Sheldrick 1999)'
_computing_structure_solution 'SHELXTL V5.1 (Sheldrick 1999)'
_diffrn_ambient_temperature 150(1)
_diffrn_detector_area_resol_mean 9
_diffrn_measured_fraction_theta_full 0.998
_diffrn_measured_fraction_theta_max 0.998
_diffrn_measurement_device_type 'Nonius Kappa-CCD'
_diffrn_measurement_method '\f scans and \w scans with \k offsets'
_diffrn_radiation_monochromator graphite
_diffrn_radiation_source 'fine-focus sealed tube'
_diffrn_radiation_type MoK\a
_diffrn_radiation_wavelength 0.71073
_diffrn_reflns_av_R_equivalents 0.122
_diffrn_reflns_av_sigmaI/netI 0.1054
_diffrn_reflns_limit_h_max 19
_diffrn_reflns_limit_h_min -19
_diffrn_reflns_limit_k_max 16
_diffrn_reflns_limit_k_min -14
_diffrn_reflns_limit_l_max 22
_diffrn_reflns_limit_l_min -22
_diffrn_reflns_number 35869
_diffrn_reflns_theta_full 25.00
_diffrn_reflns_theta_max 25.00
_diffrn_reflns_theta_min 2.63
_diffrn_standards_number none
_exptl_absorpt_coefficient_mu 0.631
_exptl_absorpt_correction_T_max 0.8737
_exptl_absorpt_correction_T_min 0.8431
_exptl_absorpt_correction_type multi-scan
_exptl_absorpt_process_details 'Denzo-SMN (Otwinowki & Minor, 1997)'
_exptl_crystal_density_diffrn 1.432
_exptl_crystal_density_method 'not measured'
_exptl_crystal_description block
_exptl_crystal_F_000 1712
_exptl_crystal_size_max 0.28
_exptl_crystal_size_mid 0.25
_exptl_crystal_size_min 0.22
_refine_diff_density_max 0.535
_refine_diff_density_min -0.598
_refine_diff_density_rms 0.087
_refine_ls_abs_structure_details 'Flack H D (1983), Acta Cryst. A39, 876-881'
_refine_ls_abs_structure_Flack -0.03(3)
_refine_ls_extinction_coef 0.0010(2)
_refine_ls_extinction_expression Fc^*^=kFc[1+0.001xFc^2^\l^3^/sin(2\q)]^-1/4^
_refine_ls_extinction_method SHELXL
_refine_ls_goodness_of_fit_ref 1.023
_refine_ls_hydrogen_treatment constr
_refine_ls_matrix_type full
_refine_ls_number_parameters 956
_refine_ls_number_reflns 13214
_refine_ls_number_restraints 1
_refine_ls_restrained_S_all 1.023
_refine_ls_R_factor_all 0.0752
_refine_ls_R_factor_gt 0.0506
_refine_ls_shift/su_max 0.001
_refine_ls_shift/su_mean 0.000
_refine_ls_structure_factor_coef Fsqd
_refine_ls_weighting_details 'calc w=1/[\s^2^(Fo^2^)+(0.0384P)^2^+0.0000P] where P=(Fo^2^+2Fc^2^)/3'
_refine_ls_weighting_scheme calc
_refine_ls_wR_factor_gt 0.1008
_refine_ls_wR_factor_ref 0.1113
_reflns_number_gt 10545
_reflns_number_total 13214
_reflns_threshold_expression >2sigma(I)
_cod_data_source_file om020241a.cif
_cod_data_source_block k00255_(Compound_1)
_cod_depositor_comments
;
The following automatic conversions were performed:

'_symmetry_cell_setting' value 'Monoclinic' changed to 'monoclinic'
according to /home/saulius/struct/CIF-dictionaries/cif_core.dic
dictionary named 'cif_core.dic' version 2.4.1 from 2010-06-29.

Automatic conversion script
Id: cif_fix_values 1715 2011-07-08 13:25:40Z adriana 
;
_cod_original_sg_symbol_H-M P2(1)
_cod_database_code 4076889

loop_
_symmetry_equiv_pos_as_xyz
'x, y, z'
'-x, y+1/2, -z'

loop_
_atom_site_label
_atom_site_type_symbol
_atom_site_fract_x
_atom_site_fract_y
_atom_site_fract_z
_atom_site_U_iso_or_equiv
_atom_site_adp_type
_atom_site_occupancy
_atom_site_symmetry_multiplicity
_atom_site_calc_flag
_atom_site_refinement_flags
Rh1 Rh -0.11110(3) 0.47583(3) 0.29432(3) 0.01941(13) Uani 1 1 d .
Rh2 Rh 0.10468(3) 0.49973(3) 0.35726(3) 0.02003(13) Uani 1 1 d .
P1 P -0.21559(11) 0.45669(11) 0.17254(9) 0.0204(4) Uani 1 1 d .
P2 P -0.18282(11) 0.37516(11) 0.33820(10) 0.0196(4) Uani 1 1 d .
P3 P 0.17828(11) 0.50981(11) 0.28512(10) 0.0213(4) Uani 1 1 d .
P4 P 0.21192(11) 0.41101(11) 0.44589(10) 0.0202(4) Uani 1 1 d .
C1 C -0.2594(4) 0.3294(4) 0.1463(4) 0.0198(14) Uani 1 1 d .
C2 C -0.2271(4) 0.2671(4) 0.1035(4) 0.0240(15) Uani 1 1 d .
H2A H -0.1914 0.2947 0.0808 0.029 Uiso 1 1 calc R
C3 C -0.2461(4) 0.1689(4) 0.0943(4) 0.0271(16) Uani 1 1 d .
H3A H -0.2233 0.1295 0.0657 0.032 Uiso 1 1 calc R
C4 C -0.2996(4) 0.1254(4) 0.1270(4) 0.0258(16) Uani 1 1 d .
C5 C -0.3161(5) 0.0222(4) 0.1214(4) 0.0371(18) Uani 1 1 d .
H5A H -0.2912 -0.0194 0.0958 0.044 Uiso 1 1 calc R
C6 C -0.3690(4) -0.0160(5) 0.1539(4) 0.0387(17) Uani 1 1 d .
H6A H -0.3802 -0.0847 0.1505 0.046 Uiso 1 1 calc R
C7 C -0.4066(5) 0.0437(5) 0.1918(4) 0.0381(19) Uani 1 1 d .
H7A H -0.4437 0.0155 0.2128 0.046 Uiso 1 1 calc R
C8 C -0.3904(4) 0.1412(5) 0.1986(4) 0.0300(16) Uani 1 1 d .
H8A H -0.4143 0.1805 0.2263 0.036 Uiso 1 1 calc R
C9 C -0.3377(4) 0.1863(4) 0.1647(4) 0.0268(16) Uani 1 1 d .
C10 C -0.3161(4) 0.2904(4) 0.1742(4) 0.0212(14) Uani 1 1 d .
C11 C -0.3052(4) 0.3891(4) 0.2911(4) 0.0211(14) Uani 1 1 d .
C12 C -0.3461(4) 0.4508(4) 0.3263(4) 0.0264(15) Uani 1 1 d .
H12A H -0.3120 0.4741 0.3783 0.032 Uiso 1 1 calc R
C13 C -0.4329(4) 0.4777(5) 0.2875(4) 0.0297(15) Uani 1 1 d .
H13A H -0.4580 0.5202 0.3123 0.036 Uiso 1 1 calc R
C14 C -0.4858(4) 0.4431(4) 0.2107(4) 0.0229(15) Uani 1 1 d .
C15 C -0.5758(4) 0.4722(5) 0.1675(4) 0.0303(15) Uani 1 1 d .
H15A H -0.6008 0.5178 0.1904 0.036 Uiso 1 1 calc R
C16 C -0.6267(5) 0.4366(5) 0.0946(4) 0.0324(17) Uani 1 1 d .
H16A H -0.6869 0.4568 0.0673 0.039 Uiso 1 1 calc R
C17 C -0.5909(4) 0.3695(4) 0.0587(4) 0.0277(16) Uani 1 1 d .
H17A H -0.6266 0.3443 0.0076 0.033 Uiso 1 1 calc R
C18 C -0.5042(5) 0.3416(5) 0.0988(4) 0.0319(17) Uani 1 1 d .
H18A H -0.4804 0.2967 0.0744 0.038 Uiso 1 1 calc R
C19 C -0.4483(4) 0.3767(4) 0.1750(4) 0.0208(14) Uani 1 1 d .
C20 C -0.3563(4) 0.3530(4) 0.2160(4) 0.0201(14) Uani 1 1 d .
C21 C 0.3019(4) 0.5163(4) 0.3355(4) 0.0232(14) Uani 1 1 d .
C22 C 0.3458(5) 0.6089(4) 0.3456(4) 0.0276(16) Uani 1 1 d .
H22A H 0.3123 0.6650 0.3192 0.033 Uiso 1 1 calc R
C23 C 0.4341(5) 0.6184(4) 0.3920(4) 0.0291(16) Uani 1 1 d .
H23A H 0.4613 0.6810 0.3978 0.035 Uiso 1 1 calc R
C24 C 0.4860(5) 0.5368(5) 0.4316(4) 0.0268(16) Uani 1 1 d .
C25 C 0.5792(5) 0.5435(5) 0.4814(4) 0.0322(17) Uani 1 1 d .
H25A H 0.6078 0.6056 0.4894 0.039 Uiso 1 1 calc R
C26 C 0.6272(5) 0.4635(6) 0.5171(4) 0.0423(19) Uani 1 1 d .
H26A H 0.6892 0.4699 0.5495 0.051 Uiso 1 1 calc R
C27 C 0.5872(5) 0.3710(5) 0.5071(4) 0.0338(17) Uani 1 1 d .
H27A H 0.6216 0.3154 0.5335 0.041 Uiso 1 1 calc R
C28 C 0.4988(4) 0.3611(5) 0.4593(4) 0.0302(16) Uani 1 1 d .
H28A H 0.4727 0.2977 0.4522 0.036 Uiso 1 1 calc R
C29 C 0.4446(4) 0.4423(4) 0.4201(4) 0.0234(15) Uani 1 1 d .
C30 C 0.3501(4) 0.4353(4) 0.3720(4) 0.0200(14) Uani 1 1 d .
C31 C 0.2545(4) 0.3148(4) 0.4013(4) 0.0211(14) Uani 1 1 d .
C32 C 0.2190(4) 0.2192(4) 0.3936(4) 0.0263(15) Uani 1 1 d .
H32A H 0.1842 0.2031 0.4206 0.032 Uiso 1 1 calc R
C33 C 0.2333(4) 0.1496(4) 0.3485(4) 0.0270(16) Uani 1 1 d .
H33A H 0.2079 0.0862 0.3446 0.032 Uiso 1 1 calc R
C34 C 0.2842(4) 0.1688(4) 0.3078(4) 0.0250(15) Uani 1 1 d .
C35 C 0.2982(5) 0.1003(5) 0.2576(4) 0.0335(18) Uani 1 1 d .
H35A H 0.2732 0.0364 0.2521 0.040 Uiso 1 1 calc R
C36 C 0.3459(5) 0.1225(5) 0.2170(4) 0.0299(17) Uani 1 1 d .
H36A H 0.3538 0.0746 0.1840 0.036 Uiso 1 1 calc R
C37 C 0.3832(5) 0.2155(5) 0.2241(4) 0.0288(16) Uani 1 1 d .
H37A H 0.4153 0.2318 0.1948 0.035 Uiso 1 1 calc R
C38 C 0.3733(4) 0.2844(4) 0.2739(4) 0.0256(15) Uani 1 1 d .
H38A H 0.4007 0.3469 0.2795 0.031 Uiso 1 1 calc R
C39 C 0.3237(4) 0.2641(4) 0.3166(4) 0.0255(15) Uani 1 1 d .
C40 C 0.3091(4) 0.3358(4) 0.3646(4) 0.0220(14) Uani 1 1 d .
C51 C -0.1772(4) 0.4852(4) 0.0968(3) 0.0235(13) Uani 1 1 d .
C52 C -0.0987(4) 0.4418(4) 0.1043(4) 0.0281(16) Uani 1 1 d .
H52A H -0.0672 0.4002 0.1481 0.034 Uiso 1 1 calc R
C53 C -0.0651(4) 0.4571(4) 0.0504(4) 0.0284(16) Uani 1 1 d .
H53A H -0.0123 0.4245 0.0562 0.034 Uiso 1 1 calc R
C54 C -0.1083(4) 0.5200(4) -0.0121(4) 0.0270(16) Uani 1 1 d .
H54A H -0.0857 0.5307 -0.0498 0.032 Uiso 1 1 calc R
C55 C -0.1857(5) 0.5678(5) -0.0195(4) 0.0337(17) Uani 1 1 d .
H55A H -0.2148 0.6126 -0.0616 0.040 Uiso 1 1 calc R
C56 C -0.2202(4) 0.5499(4) 0.0343(4) 0.0271(15) Uani 1 1 d .
H56A H -0.2732 0.5819 0.0286 0.033 Uiso 1 1 calc R
C61 C -0.3139(4) 0.5330(4) 0.1420(4) 0.0199(14) Uani 1 1 d .
C62 C -0.3887(4) 0.5204(4) 0.0692(4) 0.0247(15) Uani 1 1 d .
H62A H -0.3898 0.4675 0.0360 0.030 Uiso 1 1 calc R
C63 C -0.4615(5) 0.5841(5) 0.0449(4) 0.0347(17) Uani 1 1 d .
H63A H -0.5124 0.5737 -0.0035 0.042 Uiso 1 1 calc R
C64 C -0.4581(5) 0.6627(5) 0.0929(5) 0.041(2) Uani 1 1 d .
H64A H -0.5058 0.7083 0.0763 0.049 Uiso 1 1 calc R
C65 C -0.3847(5) 0.6751(5) 0.1654(5) 0.0359(18) Uani 1 1 d .
H65A H -0.3837 0.7278 0.1988 0.043 Uiso 1 1 calc R
C66 C -0.3139(5) 0.6120(4) 0.1890(4) 0.0314(17) Uani 1 1 d .
H66A H -0.2640 0.6222 0.2382 0.038 Uiso 1 1 calc R
C71 C -0.1626(4) 0.2457(4) 0.3309(4) 0.0231(15) Uani 1 1 d .
C72 C -0.2073(5) 0.1714(4) 0.3500(4) 0.0300(17) Uani 1 1 d .
H72A H -0.2552 0.1880 0.3620 0.036 Uiso 1 1 calc R
C73 C -0.1829(5) 0.0743(4) 0.3519(4) 0.0351(18) Uani 1 1 d .
H73A H -0.2141 0.0248 0.3651 0.042 Uiso 1 1 calc R
C74 C -0.1138(5) 0.0486(5) 0.3347(4) 0.040(2) Uani 1 1 d .
H74A H -0.0961 -0.0182 0.3379 0.049 Uiso 1 1 calc R
C75 C -0.0694(5) 0.1205(5) 0.3125(4) 0.0352(18) Uani 1 1 d .
H75A H -0.0231 0.1029 0.2986 0.042 Uiso 1 1 calc R
C76 C -0.0943(4) 0.2184(5) 0.3112(4) 0.0271(16) Uani 1 1 d .
H76A H -0.0641 0.2678 0.2967 0.032 Uiso 1 1 calc R
C81 C -0.1550(4) 0.3898(4) 0.4429(4) 0.0203(14) Uani 1 1 d .
C82 C -0.1335(4) 0.3122(5) 0.4972(4) 0.0283(16) Uani 1 1 d .
H82A H -0.1370 0.2465 0.4791 0.034 Uiso 1 1 calc R
C83 C -0.1071(5) 0.3297(5) 0.5770(4) 0.0326(17) Uani 1 1 d .
H83A H -0.0933 0.2761 0.6127 0.039 Uiso 1 1 calc R
C84 C -0.1011(5) 0.4243(5) 0.6043(4) 0.0316(17) Uani 1 1 d .
H84A H -0.0827 0.4361 0.6588 0.038 Uiso 1 1 calc R
C85 C -0.1217(4) 0.5021(5) 0.5524(4) 0.0293(15) Uani 1 1 d .
H85A H -0.1187 0.5674 0.5712 0.035 Uiso 1 1 calc R
C86 C -0.1466(4) 0.4854(4) 0.4733(3) 0.0243(13) Uani 1 1 d .
H86A H -0.1584 0.5398 0.4387 0.029 Uiso 1 1 calc R
C91 C 0.1564(4) 0.4087(4) 0.2153(4) 0.0242(15) Uani 1 1 d .
C92 C 0.1954(5) 0.3988(5) 0.1642(4) 0.0302(16) Uani 1 1 d .
H92A H 0.2390 0.4451 0.1664 0.036 Uiso 1 1 calc R
C93 C 0.1724(5) 0.3232(5) 0.1102(4) 0.0370(18) Uani 1 1 d .
H93A H 0.1997 0.3175 0.0755 0.044 Uiso 1 1 calc R
C94 C 0.1087(5) 0.2553(5) 0.1071(4) 0.036(2) Uani 1 1 d .
H94A H 0.0904 0.2053 0.0680 0.043 Uiso 1 1 calc R
C95 C 0.0717(5) 0.2594(5) 0.1596(4) 0.0335(17) Uani 1 1 d .
H95A H 0.0309 0.2106 0.1591 0.040 Uiso 1 1 calc R
C96 C 0.0958(4) 0.3372(4) 0.2139(4) 0.0277(16) Uani 1 1 d .
H96A H 0.0705 0.3413 0.2502 0.033 Uiso 1 1 calc R
C101 C 0.1495(5) 0.6211(5) 0.2237(5) 0.0305(17) Uani 1 1 d .
C102 C 0.1229(5) 0.6229(5) 0.1431(5) 0.041(2) Uani 1 1 d .
H10A H 0.1170 0.5632 0.1152 0.049 Uiso 1 1 calc R
C103 C 0.1046(6) 0.7127(7) 0.1027(6) 0.055(3) Uani 1 1 d .
H10B H 0.0852 0.7132 0.0473 0.067 Uiso 1 1 calc R
C104 C 0.1144(6) 0.7998(6) 0.1421(6) 0.055(3) Uani 1 1 d .
H10C H 0.1050 0.8605 0.1147 0.066 Uiso 1 1 calc R
C105 C 0.1379(6) 0.7983(5) 0.2209(6) 0.052(2) Uani 1 1 d .
H10D H 0.1424 0.8583 0.2481 0.063 Uiso 1 1 calc R
C106 C 0.1550(5) 0.7109(5) 0.2618(5) 0.0387(19) Uani 1 1 d .
H10E H 0.1708 0.7116 0.3167 0.046 Uiso 1 1 calc R
C111 C 0.1819(4) 0.3419(4) 0.5139(4) 0.0225(15) Uani 1 1 d .
C112 C 0.2316(4) 0.3380(4) 0.5948(4) 0.0241(15) Uani 1 1 d .
H11A H 0.2868 0.3717 0.6176 0.029 Uiso 1 1 calc R
C113 C 0.2043(5) 0.2869(4) 0.6440(4) 0.0341(19) Uani 1 1 d .
H11B H 0.2392 0.2877 0.6995 0.041 Uiso 1 1 calc R
C114 C 0.1262(5) 0.2355(5) 0.6116(5) 0.0348(19) Uani 1 1 d .
H11C H 0.1072 0.2003 0.6450 0.042 Uiso 1 1 calc R
C115 C 0.0745(5) 0.2339(5) 0.5308(4) 0.0291(16) Uani 1 1 d .
H11D H 0.0215 0.1961 0.5086 0.035 Uiso 1 1 calc R
C116 C 0.1015(4) 0.2886(4) 0.4828(4) 0.0268(15) Uani 1 1 d .
H11E H 0.0649 0.2901 0.4277 0.032 Uiso 1 1 calc R
C121 C 0.3096(4) 0.4789(5) 0.5129(3) 0.0246(14) Uani 1 1 d .
C122 C 0.3909(5) 0.4349(5) 0.5606(4) 0.0303(16) Uani 1 1 d .
H12B H 0.3975 0.3659 0.5580 0.036 Uiso 1 1 calc R
C123 C 0.4617(5) 0.4901(6) 0.6112(4) 0.0433(18) Uani 1 1 d .
H12C H 0.5167 0.4595 0.6434 0.052 Uiso 1 1 calc R
C124 C 0.4519(6) 0.5914(6) 0.6150(5) 0.045(2) Uani 1 1 d .
H12D H 0.5007 0.6296 0.6499 0.054 Uiso 1 1 calc R
C125 C 0.3715(6) 0.6376(5) 0.5681(5) 0.039(2) Uani 1 1 d .
H12E H 0.3656 0.7067 0.5711 0.047 Uiso 1 1 calc R
C126 C 0.3000(5) 0.5816(4) 0.5171(4) 0.0287(16) Uani 1 1 d .
H12F H 0.2449 0.6123 0.4852 0.034 Uiso 1 1 calc R
Cl1 Cl -0.02174(11) 0.58855(10) 0.25978(10) 0.0238(4) Uani 1 1 d .
Cl2 Cl 0.01112(9) 0.50043(11) 0.42357(8) 0.0228(3) Uani 1 1 d .
O1S O -0.1883(4) -0.1412(5) 0.0610(3) 0.0574(16) Uani 1 1 d .
C1S C -0.1613(7) -0.2064(7) 0.1252(6) 0.082(4) Uani 1 1 d .
H1SA H -0.1316 -0.2645 0.1159 0.099 Uiso 1 1 calc R
H1SB H -0.2132 -0.2289 0.1330 0.099 Uiso 1 1 calc R
C2S C -0.0968(7) -0.1498(6) 0.1974(5) 0.067(3) Uani 1 1 d .
H2SA H -0.1248 -0.1329 0.2325 0.080 Uiso 1 1 calc R
H2SB H -0.0423 -0.1885 0.2274 0.080 Uiso 1 1 calc R
C3S C -0.0759(6) -0.0576(6) 0.1629(5) 0.056(2) Uani 1 1 d .
H3SA H -0.1031 0.0012 0.1743 0.067 Uiso 1 1 calc R
H3SB H -0.0110 -0.0474 0.1839 0.067 Uiso 1 1 calc R
C4S C -0.1169(6) -0.0791(6) 0.0751(5) 0.061(3) Uani 1 1 d .
H4SA H -0.1374 -0.0176 0.0444 0.073 Uiso 1 1 calc R
H4SB H -0.0732 -0.1115 0.0604 0.073 Uiso 1 1 calc R
O2S O -0.5309(4) 0.8428(4) 0.1821(4) 0.0618(17) Uani 1 1 d .
C5S C -0.5615(6) 0.7704(6) 0.2196(6) 0.062(3) Uani 1 1 d .
H5SA H -0.5574 0.7957 0.2703 0.074 Uiso 1 1 calc R
H5SB H -0.5250 0.7101 0.2300 0.074 Uiso 1 1 calc R
C6S C -0.6579(8) 0.7483(9) 0.1634(9) 0.110(5) Uani 1 1 d .
H6SA H -0.6622 0.6911 0.1295 0.132 Uiso 1 1 calc R
H6SB H -0.6938 0.7354 0.1925 0.132 Uiso 1 1 calc R
C7S C -0.6864(6) 0.8388(6) 0.1170(6) 0.064(3) Uani 1 1 d .
H7SA H -0.7091 0.8870 0.1432 0.076 Uiso 1 1 calc R
H7SB H -0.7336 0.8250 0.0636 0.076 Uiso 1 1 calc R
C8S C -0.6053(6) 0.8763(6) 0.1130(6) 0.053(2) Uani 1 1 d .
H8SA H -0.6017 0.8512 0.0652 0.064 Uiso 1 1 calc R
H8SB H -0.6062 0.9490 0.1111 0.064 Uiso 1 1 calc R

loop_
_atom_site_aniso_label
_atom_site_aniso_U_11
_atom_site_aniso_U_22
_atom_site_aniso_U_33
_atom_site_aniso_U_23
_atom_site_aniso_U_13
_atom_site_aniso_U_12
Rh1 0.0176(3) 0.0212(3) 0.0195(3) 0.0013(2) 0.0082(2) 0.00012(19)
Rh2 0.0186(3) 0.0209(3) 0.0214(3) 0.0004(2) 0.0095(2) 0.00030(19)
P1 0.0181(9) 0.0211(8) 0.0219(9) 0.0019(7) 0.0087(8) 0.0016(6)
P2 0.0190(10) 0.0199(8) 0.0199(10) 0.0004(7) 0.0085(8) 0.0011(6)
P3 0.0203(9) 0.0217(8) 0.0231(9) 0.0026(7) 0.0106(7) 0.0007(7)
P4 0.0185(9) 0.0198(8) 0.0219(10) -0.0010(7) 0.0083(8) -0.0020(6)
C1 0.022(4) 0.018(3) 0.016(4) 0.002(2) 0.005(3) 0.003(2)
C2 0.020(4) 0.025(3) 0.028(4) 0.006(3) 0.011(3) 0.005(3)
C3 0.030(4) 0.020(3) 0.029(4) -0.007(3) 0.011(3) 0.001(3)
C4 0.026(4) 0.019(3) 0.027(4) -0.003(3) 0.006(3) -0.001(3)
C5 0.038(5) 0.023(4) 0.042(5) -0.005(3) 0.010(4) 0.001(3)
C6 0.036(4) 0.025(4) 0.045(4) -0.001(3) 0.007(3) -0.007(3)
C7 0.035(5) 0.039(4) 0.038(5) 0.001(3) 0.013(4) -0.015(3)
C8 0.028(4) 0.030(4) 0.031(4) -0.005(3) 0.012(4) -0.004(3)
C9 0.027(4) 0.026(3) 0.024(4) 0.002(3) 0.008(3) -0.001(3)
C10 0.017(4) 0.022(3) 0.022(4) 0.003(3) 0.006(3) -0.001(2)
C11 0.017(4) 0.026(3) 0.020(4) 0.009(3) 0.008(3) -0.004(3)
C12 0.032(4) 0.031(4) 0.019(4) 0.000(3) 0.013(3) -0.001(3)
C13 0.021(4) 0.039(4) 0.033(4) 0.000(3) 0.016(3) 0.005(3)
C14 0.025(4) 0.019(3) 0.027(4) 0.006(3) 0.013(3) 0.003(2)
C15 0.024(4) 0.035(4) 0.039(4) 0.006(3) 0.020(3) 0.004(3)
C16 0.019(4) 0.035(4) 0.042(5) 0.008(3) 0.012(4) 0.001(3)
C17 0.020(4) 0.032(4) 0.027(4) 0.003(3) 0.006(3) 0.001(3)
C18 0.028(4) 0.031(4) 0.033(5) -0.005(3) 0.010(4) -0.005(3)
C19 0.014(4) 0.025(3) 0.022(4) 0.000(3) 0.006(3) -0.003(2)
C20 0.015(3) 0.019(3) 0.027(4) 0.005(3) 0.010(3) 0.001(2)
C21 0.026(4) 0.027(3) 0.023(4) 0.001(3) 0.016(3) 0.002(3)
C22 0.031(4) 0.024(3) 0.030(4) 0.005(3) 0.015(4) -0.003(3)
C23 0.032(4) 0.022(3) 0.037(5) -0.004(3) 0.019(4) -0.006(3)
C24 0.022(4) 0.039(4) 0.027(4) -0.006(3) 0.017(3) -0.004(3)
C25 0.024(4) 0.043(4) 0.031(4) -0.009(3) 0.012(4) -0.011(3)
C26 0.027(4) 0.056(5) 0.038(5) -0.012(4) 0.009(4) -0.001(4)
C27 0.028(4) 0.042(4) 0.028(4) -0.005(3) 0.009(4) 0.004(3)
C28 0.022(4) 0.038(4) 0.028(4) -0.005(3) 0.009(4) 0.003(3)
C29 0.020(4) 0.033(4) 0.019(4) -0.007(3) 0.010(3) -0.005(3)
C30 0.022(4) 0.021(3) 0.019(4) -0.006(3) 0.012(3) 0.000(2)
C31 0.017(4) 0.024(3) 0.020(4) -0.001(3) 0.006(3) 0.001(2)
C32 0.016(4) 0.029(3) 0.034(4) 0.000(3) 0.012(3) -0.001(3)
C33 0.023(4) 0.016(3) 0.035(4) -0.005(3) 0.006(3) 0.000(3)
C34 0.019(4) 0.030(3) 0.022(4) 0.000(3) 0.005(3) 0.005(3)
C35 0.031(4) 0.034(4) 0.028(4) -0.018(3) 0.005(4) 0.002(3)
C36 0.027(4) 0.033(4) 0.028(4) -0.005(3) 0.010(4) 0.009(3)
C37 0.025(4) 0.043(4) 0.017(4) 0.005(3) 0.008(3) 0.014(3)
C38 0.026(4) 0.024(3) 0.027(4) 0.003(3) 0.012(3) 0.005(3)
C39 0.028(4) 0.027(3) 0.015(4) 0.001(3) 0.004(3) 0.005(3)
C40 0.019(4) 0.026(3) 0.016(4) 0.005(3) 0.003(3) 0.004(3)
C51 0.025(3) 0.022(3) 0.018(3) 0.003(3) 0.004(3) 0.001(3)
C52 0.028(4) 0.028(3) 0.027(4) 0.011(3) 0.011(3) 0.003(3)
C53 0.028(4) 0.028(3) 0.034(4) -0.005(3) 0.018(3) -0.004(3)
C54 0.031(4) 0.035(4) 0.028(4) -0.007(3) 0.025(3) -0.009(3)
C55 0.035(5) 0.037(4) 0.025(4) 0.008(3) 0.009(4) -0.005(3)
C56 0.021(4) 0.026(3) 0.032(4) 0.001(3) 0.010(3) -0.002(3)
C61 0.023(4) 0.016(3) 0.018(3) 0.004(2) 0.006(3) -0.004(2)
C62 0.020(4) 0.026(3) 0.025(4) 0.001(3) 0.008(3) 0.002(3)
C63 0.021(4) 0.044(4) 0.032(4) 0.007(3) 0.004(3) 0.007(3)
C64 0.029(5) 0.046(4) 0.039(5) 0.005(4) 0.006(4) 0.021(3)
C65 0.035(5) 0.026(4) 0.048(5) -0.006(3) 0.019(4) 0.006(3)
C66 0.026(4) 0.029(4) 0.033(5) -0.003(3) 0.007(4) -0.002(3)
C71 0.028(4) 0.021(3) 0.015(4) 0.002(2) 0.005(3) 0.001(3)
C72 0.031(4) 0.023(3) 0.032(5) 0.005(3) 0.011(4) -0.001(3)
C73 0.048(5) 0.017(3) 0.032(4) 0.004(3) 0.009(4) -0.001(3)
C74 0.052(6) 0.019(4) 0.040(5) -0.001(3) 0.011(4) 0.010(3)
C75 0.047(5) 0.026(4) 0.030(4) -0.003(3) 0.015(4) 0.004(3)
C76 0.024(4) 0.030(3) 0.027(4) 0.000(3) 0.010(3) -0.001(3)
C81 0.013(3) 0.025(3) 0.025(4) 0.001(3) 0.010(3) 0.000(2)
C82 0.024(4) 0.027(3) 0.034(5) 0.002(3) 0.013(3) -0.004(3)
C83 0.033(5) 0.038(4) 0.023(4) 0.005(3) 0.008(4) -0.001(3)
C84 0.025(4) 0.044(4) 0.024(4) 0.001(3) 0.009(3) 0.006(3)
C85 0.026(4) 0.031(3) 0.027(4) -0.009(3) 0.008(3) 0.002(3)
C86 0.025(3) 0.020(3) 0.027(3) -0.002(3) 0.009(3) 0.000(3)
C91 0.021(4) 0.022(3) 0.025(4) -0.001(3) 0.005(3) 0.003(3)
C92 0.022(4) 0.039(4) 0.028(4) 0.005(3) 0.009(3) 0.010(3)
C93 0.028(5) 0.055(5) 0.024(4) -0.002(3) 0.008(4) 0.013(4)
C94 0.037(5) 0.040(4) 0.020(5) -0.004(3) 0.002(4) 0.012(3)
C95 0.025(4) 0.036(4) 0.033(5) -0.005(3) 0.007(4) 0.002(3)
C96 0.028(4) 0.029(4) 0.028(4) 0.008(3) 0.014(4) 0.013(3)
C101 0.027(4) 0.031(4) 0.040(5) 0.011(3) 0.021(4) 0.005(3)
C102 0.023(4) 0.042(4) 0.052(6) 0.014(4) 0.010(4) -0.003(3)
C103 0.034(5) 0.074(6) 0.057(7) 0.039(5) 0.018(5) -0.001(4)
C104 0.049(6) 0.045(5) 0.082(8) 0.037(5) 0.038(6) 0.011(4)
C105 0.051(6) 0.027(4) 0.096(8) 0.016(4) 0.048(6) 0.008(3)
C106 0.051(5) 0.030(4) 0.047(5) 0.010(3) 0.032(4) 0.010(3)
C111 0.023(4) 0.022(3) 0.028(4) -0.001(3) 0.016(3) 0.007(3)
C112 0.021(4) 0.026(3) 0.024(4) 0.000(3) 0.009(3) 0.004(3)
C113 0.053(6) 0.025(4) 0.024(4) 0.009(3) 0.016(4) 0.000(3)
C114 0.048(5) 0.027(4) 0.048(5) 0.013(3) 0.038(5) 0.008(3)
C115 0.026(4) 0.031(4) 0.030(4) -0.002(3) 0.011(4) -0.003(3)
C116 0.022(4) 0.029(3) 0.029(4) 0.000(3) 0.010(3) -0.001(3)
C121 0.024(4) 0.027(3) 0.026(3) 0.000(3) 0.015(3) -0.006(3)
C122 0.029(4) 0.035(4) 0.026(4) -0.004(3) 0.012(3) 0.002(3)
C123 0.029(4) 0.065(5) 0.028(4) -0.001(4) 0.005(3) -0.005(4)
C124 0.047(6) 0.059(5) 0.032(5) -0.015(4) 0.018(4) -0.029(4)
C125 0.052(6) 0.032(4) 0.039(5) -0.014(3) 0.026(5) -0.023(4)
C126 0.037(5) 0.028(3) 0.024(4) -0.002(3) 0.016(4) -0.008(3)
Cl1 0.0202(9) 0.0245(8) 0.0262(9) 0.0066(6) 0.0096(7) 0.0016(6)
Cl2 0.0206(8) 0.0286(8) 0.0202(8) -0.0001(7) 0.0099(6) 0.0012(7)
O1S 0.040(4) 0.084(4) 0.041(4) -0.005(3) 0.010(3) 0.002(3)
C1S 0.088(9) 0.050(6) 0.068(8) -0.004(5) -0.005(6) 0.000(5)
C2S 0.078(8) 0.051(5) 0.046(6) -0.011(4) 0.003(5) -0.002(5)
C3S 0.049(6) 0.053(5) 0.046(6) -0.011(4) 0.003(4) 0.017(4)
C4S 0.062(7) 0.066(6) 0.048(6) -0.008(5) 0.018(5) 0.006(5)
O2S 0.048(4) 0.052(3) 0.080(5) 0.020(3) 0.023(4) -0.006(3)
C5S 0.050(6) 0.066(6) 0.062(7) 0.027(5) 0.017(5) 0.011(5)
C6S 0.071(9) 0.113(9) 0.154(13) 0.066(9) 0.056(9) 0.017(7)
C7S 0.051(6) 0.069(6) 0.058(7) 0.025(5) 0.012(5) 0.005(5)
C8S 0.061(6) 0.048(5) 0.070(7) 0.023(5) 0.046(6) 0.015(4)

loop_
_atom_type_symbol
_atom_type_description
_atom_type_scat_dispersion_real
_atom_type_scat_dispersion_imag
_atom_type_scat_source
C C 0.0033 0.0016 'International Tables Vol C Tables 4.2.6.8 and 6.1.1.4'
H H 0.0000 0.0000 'International Tables Vol C Tables 4.2.6.8 and 6.1.1.4'
P P 0.1023 0.0942 'International Tables Vol C Tables 4.2.6.8 and 6.1.1.4'
Cl Cl 0.1484 0.1585 'International Tables Vol C Tables 4.2.6.8 and 6.1.1.4'
Rh Rh -1.1178 0.9187 'International Tables Vol C Tables 4.2.6.8 and 6.1.1.4'
O O 0.0106 0.0060 'International Tables Vol C Tables 4.2.6.8 and 6.1.1.4'

loop_
_geom_angle_atom_site_label_1
_geom_angle_atom_site_label_2
_geom_angle_atom_site_label_3
_geom_angle
P2 Rh1 P1 90.20(6)
P2 Rh1 Cl1 174.26(6)
P1 Rh1 Cl1 95.53(6)
P2 Rh1 Cl2 93.82(6)
P1 Rh1 Cl2 175.63(6)
Cl1 Rh1 Cl2 80.45(5)
P2 Rh1 Rh2 128.06(5)
P1 Rh1 Rh2 129.27(5)
Cl1 Rh1 Rh2 47.57(4)
Cl2 Rh1 Rh2 46.50(3)
P3 Rh2 P4 90.79(6)
P3 Rh2 Cl2 173.07(6)
P4 Rh2 Cl2 96.15(6)
P3 Rh2 Cl1 92.16(6)
P4 Rh2 Cl1 175.64(6)
Cl2 Rh2 Cl1 80.92(5)
P3 Rh2 Rh1 127.17(5)
P4 Rh2 Rh1 128.49(5)
Cl2 Rh2 Rh1 47.46(4)
Cl1 Rh2 Rh1 47.20(4)
C61 P1 C51 101.9(3)
C61 P1 C1 104.6(3)
C51 P1 C1 102.7(3)
C61 P1 Rh1 117.3(2)
C51 P1 Rh1 113.3(2)
C1 P1 Rh1 115.2(2)
C71 P2 C81 102.7(3)
C71 P2 C11 105.5(3)
C81 P2 C11 102.5(3)
C71 P2 Rh1 115.2(2)
C81 P2 Rh1 114.4(2)
C11 P2 Rh1 115.07(19)
C91 P3 C101 104.6(3)
C91 P3 C21 103.5(3)
C101 P3 C21 102.1(3)
C91 P3 Rh2 114.1(2)
C101 P3 Rh2 112.1(2)
C21 P3 Rh2 118.8(2)
C121 P4 C111 102.2(3)
C121 P4 C31 105.5(3)
C111 P4 C31 103.4(3)
C121 P4 Rh2 115.8(2)
C111 P4 Rh2 115.7(2)
C31 P4 Rh2 112.9(2)
C10 C1 C2 118.7(5)
C10 C1 P1 121.0(5)
C2 C1 P1 120.1(5)
C3 C2 C1 121.9(6)
C2 C3 C4 120.6(6)
C9 C4 C3 118.8(5)
C9 C4 C5 120.0(6)
C3 C4 C5 121.1(6)
C6 C5 C4 118.6(7)
C5 C6 C7 121.7(7)
C8 C7 C6 120.3(7)
C7 C8 C9 121.1(7)
C4 C9 C8 118.2(6)
C4 C9 C10 119.5(6)
C8 C9 C10 122.0(6)
C1 C10 C9 120.3(6)
C1 C10 C20 121.4(5)
C9 C10 C20 118.3(5)
C20 C11 C12 118.7(6)
C20 C11 P2 121.0(5)
C12 C11 P2 119.5(5)
C13 C12 C11 121.8(6)
C12 C13 C14 120.5(6)
C13 C14 C15 122.0(6)
C13 C14 C19 119.3(6)
C15 C14 C19 118.7(6)
C16 C15 C14 121.5(6)
C15 C16 C17 120.5(6)
C18 C17 C16 118.9(7)
C17 C18 C19 122.8(6)
C18 C19 C14 117.6(6)
C18 C19 C20 123.6(6)
C14 C19 C20 118.8(6)
C11 C20 C19 120.8(6)
C11 C20 C10 121.2(6)
C19 C20 C10 117.9(6)
C30 C21 C22 119.3(6)
C30 C21 P3 120.1(5)
C22 C21 P3 120.1(5)
C23 C22 C21 121.5(6)
C22 C23 C24 120.9(6)
C23 C24 C25 122.8(6)
C23 C24 C29 118.9(6)
C25 C24 C29 118.3(6)
C26 C25 C24 121.3(6)
C25 C26 C27 120.9(7)
C28 C27 C26 119.8(7)
C27 C28 C29 122.1(6)
C28 C29 C24 117.7(6)
C28 C29 C30 123.6(6)
C24 C29 C30 118.7(6)
C21 C30 C29 120.6(5)
C21 C30 C40 122.6(6)
C29 C30 C40 116.8(5)
C40 C31 C32 118.5(6)
C40 C31 P4 122.9(4)
C32 C31 P4 117.9(5)
C33 C32 C31 121.6(6)
C32 C33 C34 121.8(6)
C33 C34 C35 124.1(6)
C33 C34 C39 117.8(6)
C35 C34 C39 118.1(6)
C36 C35 C34 122.5(6)
C35 C36 C37 119.8(6)
C38 C37 C36 120.0(7)
C37 C38 C39 121.8(6)
C38 C39 C40 122.2(6)
C38 C39 C34 117.8(6)
C40 C39 C34 119.9(6)
C31 C40 C39 120.3(5)
C31 C40 C30 120.8(5)
C39 C40 C30 118.9(6)
C52 C51 C56 118.1(6)
C52 C51 P1 117.6(4)
C56 C51 P1 124.2(5)
C53 C52 C51 122.2(6)
C52 C53 C54 119.7(6)
C53 C54 C55 119.4(6)
C56 C55 C54 120.3(6)
C55 C56 C51 120.1(6)
C66 C61 C62 117.9(6)
C66 C61 P1 119.4(5)
C62 C61 P1 122.5(5)
C63 C62 C61 121.4(6)
C64 C63 C62 118.8(7)
C63 C64 C65 120.2(6)
C66 C65 C64 120.6(7)
C65 C66 C61 121.0(7)
C72 C71 C76 117.9(5)
C72 C71 P2 123.2(5)
C76 C71 P2 118.7(5)
C73 C72 C71 121.1(7)
C74 C73 C72 120.5(7)
C73 C74 C75 120.2(6)
C76 C75 C74 118.8(7)
C75 C76 C71 121.5(6)
C86 C81 C82 116.8(6)
C86 C81 P2 118.3(4)
C82 C81 P2 124.6(5)
C83 C82 C81 121.2(6)
C84 C83 C82 120.1(6)
C83 C84 C85 120.0(6)
C84 C85 C86 120.2(6)
C85 C86 C81 121.5(6)
C92 C91 C96 118.5(6)
C92 C91 P3 124.5(5)
C96 C91 P3 117.0(5)
C93 C92 C91 121.4(7)
C92 C93 C94 119.3(7)
C95 C94 C93 121.1(7)
C94 C95 C96 118.6(7)
C91 C96 C95 121.0(6)
C102 C101 C106 117.8(6)
C102 C101 P3 125.1(6)
C106 C101 P3 117.1(6)
C101 C102 C103 120.0(8)
C104 C103 C102 120.9(9)
C105 C104 C103 119.1(7)
C104 C105 C106 121.0(8)
C105 C106 C101 121.0(8)
C112 C111 C116 116.4(6)
C112 C111 P4 125.2(5)
C116 C111 P4 118.4(5)
C111 C112 C113 122.8(6)
C114 C113 C112 119.0(7)
C113 C114 C115 121.1(6)
C114 C115 C116 118.9(6)
C115 C116 C111 121.7(6)
C122 C121 C126 119.3(6)
C122 C121 P4 123.9(5)
C126 C121 P4 116.8(5)
C123 C122 C121 121.0(6)
C122 C123 C124 119.4(7)
C123 C124 C125 121.0(7)
C126 C125 C124 119.5(7)
C125 C126 C121 119.8(7)
Rh1 Cl1 Rh2 85.23(5)
Rh2 Cl2 Rh1 86.04(5)
C4S O1S C1S 107.0(7)
O1S C1S C2S 106.6(7)
C3S C2S C1S 103.8(8)
C4S C3S C2S 103.2(7)
O1S C4S C3S 105.5(7)
C8S O2S C5S 108.3(6)
O2S C5S C6S 106.8(7)
C7S C6S C5S 102.7(9)
C6S C7S C8S 104.6(8)
O2S C8S C7S 107.2(7)

loop_
_geom_bond_atom_site_label_1
_geom_bond_atom_site_label_2
_geom_bond_distance
Rh1 P2 2.2056(16)
Rh1 P1 2.2144(17)
Rh1 Cl1 2.4205(15)
Rh1 Cl2 2.4281(15)
Rh1 Rh2 3.2874(7)
Rh2 P3 2.2002(17)
Rh2 P4 2.2046(17)
Rh2 Cl2 2.3903(15)
Rh2 Cl1 2.4348(16)
P1 C61 1.813(6)
P1 C51 1.844(6)
P1 C1 1.862(6)
P2 C71 1.811(6)
P2 C81 1.832(7)
P2 C11 1.852(6)
P3 C91 1.829(6)
P3 C101 1.840(7)
P3 C21 1.864(7)
P4 C121 1.822(6)
P4 C111 1.829(6)
P4 C31 1.858(6)
C1 C10 1.377(9)
C1 C2 1.430(8)
C2 C3 1.367(8)
C3 C4 1.419(9)
C4 C9 1.411(9)
C4 C5 1.427(8)
C5 C6 1.379(9)
C6 C7 1.399(10)
C7 C8 1.349(9)
C8 C9 1.432(9)
C9 C10 1.455(8)
C10 C20 1.501(9)
C11 C20 1.388(9)
C11 C12 1.418(9)
C12 C13 1.361(9)
C13 C14 1.410(9)
C14 C15 1.421(9)
C14 C19 1.424(8)
C15 C16 1.354(9)
C16 C17 1.416(9)
C17 C18 1.365(9)
C18 C19 1.414(9)
C19 C20 1.426(8)
C21 C30 1.363(8)
C21 C22 1.429(9)
C22 C23 1.356(9)
C23 C24 1.407(9)
C24 C25 1.430(9)
C24 C29 1.432(8)
C25 C26 1.347(10)
C26 C27 1.399(10)
C27 C28 1.363(9)
C28 C29 1.417(9)
C29 C30 1.442(9)
C30 C40 1.496(8)
C31 C40 1.394(9)
C31 C32 1.411(8)
C32 C33 1.364(9)
C33 C34 1.396(9)
C34 C35 1.419(9)
C34 C39 1.432(8)
C35 C36 1.357(10)
C36 C37 1.393(10)
C37 C38 1.386(9)
C38 C39 1.414(9)
C39 C40 1.422(9)
C51 C52 1.390(9)
C51 C56 1.394(8)
C52 C53 1.374(9)
C53 C54 1.380(9)
C54 C55 1.400(9)
C55 C56 1.391(9)
C61 C66 1.394(9)
C61 C62 1.409(9)
C62 C63 1.400(9)
C63 C64 1.385(10)
C64 C65 1.395(10)
C65 C66 1.372(9)
C71 C72 1.395(9)
C71 C76 1.395(9)
C72 C73 1.380(9)
C73 C74 1.374(10)
C74 C75 1.398(10)
C75 C76 1.394(9)
C81 C86 1.404(8)
C81 C82 1.405(8)
C82 C83 1.393(9)
C83 C84 1.374(9)
C84 C85 1.380(9)
C85 C86 1.382(8)
C91 C92 1.385(9)
C91 C96 1.397(9)
C92 C93 1.380(9)
C93 C94 1.391(11)
C94 C95 1.378(10)
C95 C96 1.405(9)
C101 C102 1.386(11)
C101 C106 1.400(10)
C102 C103 1.403(11)
C103 C104 1.370(13)
C104 C105 1.363(12)
C105 C106 1.378(10)
C111 C112 1.385(9)
C111 C116 1.411(9)
C112 C113 1.387(9)
C113 C114 1.368(10)
C114 C115 1.388(10)
C115 C116 1.390(9)
C121 C122 1.397(9)
C121 C126 1.414(9)
C122 C123 1.376(9)
C123 C124 1.394(11)
C124 C125 1.396(11)
C125 C126 1.391(9)
O1S C4S 1.390(10)
O1S C1S 1.408(11)
C1S C2S 1.527(12)
C2S C3S 1.522(12)
C3S C4S 1.519(11)
O2S C8S 1.429(10)
O2S C5S 1.431(10)
C5S C6S 1.525(14)
C6S C7S 1.466(13)
C7S C8S 1.482(11)
